data_2007851
loop_
_publ_author_name
'Pajunen, Aarne'
'Mariitta Kokko'

_publ_section_title
;1,5-Diphenylbicyclo[2.2.1]hept-5-ene-<i>endo</i>-2,<i>endo</i>-3-dicarboxylic
 Anhydride and
 1,5-diphenylbicyclo[2.2.1]hept-5-ene-<i>exo</i>-2,<i>exo</i>-3-dicarboxylic
 Anhydride
;
_journal_issue 11
_journal_name_full 'Acta Crystallographica Section C'
_journal_page_first 1724
_journal_page_last 1727
_journal_paper_doi 10.1107/S010827019800849X
_journal_volume 54
_journal_year 1998
_chemical_formula_moiety 'C21 H16 O3'
_chemical_formula_sum 'C21 H16 O3'
_chemical_formula_weight 316.34
_chemical_name_systematic
;
 ?
;
_space_group_IT_number 14
_symmetry_cell_setting monoclinic
_symmetry_space_group_name_Hall '-P 2yn'
_symmetry_space_group_name_H-M 'P 1 21/n 1'
_audit_creation_method 'SHELXL-97 (Sheldrick, 1997)'
_cell_angle_alpha 90.00
_cell_angle_beta 109.77(3)
_cell_angle_gamma 90.00
_cell_formula_units_Z 4
_cell_length_a 10.881(5)
_cell_length_b 10.878(5)
_cell_length_c 13.794(4)
_cell_measurement_reflns_used 26
_cell_measurement_temperature 193(2)
_cell_measurement_theta_max 10.21
_cell_measurement_theta_min 5.84
_cell_volume 1536.5(11)
_computing_cell_refinement 'MCS/AFC Diffractometer Control Software'
_computing_data_collection
;
MCS/AFC Diffractometer Control Software (Molecular Structure Corporation,
1993a)
;
_computing_data_reduction 'TEXSAN PROCESS (Molecular Structure Corporation, 1993b)'
_computing_molecular_graphics SHELXTL/PC
_computing_publication_material SHELXL97
_computing_structure_refinement SHELXL97
_computing_structure_solution 'SHELXTL/PC (Sheldrick, 1990)'
_diffrn_ambient_temperature 193(2)
_diffrn_measured_fraction_theta_full 0.898
_diffrn_measured_fraction_theta_max 0.898
_diffrn_measurement_device_type 'Rigaku AFC7S diffractometer'
_diffrn_measurement_method 2\q/\w
_diffrn_radiation_monochromator graphite
_diffrn_radiation_source 'fine-focus sealed tube'
_diffrn_radiation_type MoK\a
_diffrn_radiation_wavelength 0.71073
_diffrn_reflns_av_R_equivalents 0.0351
_diffrn_reflns_av_sigmaI/netI 0.0300
_diffrn_reflns_limit_h_max 13
_diffrn_reflns_limit_h_min 0
_diffrn_reflns_limit_k_max 13
_diffrn_reflns_limit_k_min 0
_diffrn_reflns_limit_l_max 16
_diffrn_reflns_limit_l_min -17
_diffrn_reflns_number 3189
_diffrn_reflns_theta_full 26.52
_diffrn_reflns_theta_max 26.52
_diffrn_reflns_theta_min 2.73
_diffrn_standards_decay_% 0
_diffrn_standards_interval_count 200
_diffrn_standards_number 3
_exptl_absorpt_coefficient_mu 0.091
_exptl_absorpt_correction_type none
_exptl_crystal_colour colourless
_exptl_crystal_density_diffrn 1.368
_exptl_crystal_density_method 'not measured'
_exptl_crystal_description prismatic
_exptl_crystal_F_000 664
_exptl_crystal_size_max 0.45
_exptl_crystal_size_mid 0.45
_exptl_crystal_size_min 0.40
_refine_diff_density_max 0.259
_refine_diff_density_min -0.225
_refine_ls_extinction_coef 0.024(3)
_refine_ls_extinction_method 'SHELXL97 (Sheldrick, 1997)'
_refine_ls_goodness_of_fit_ref 1.078
_refine_ls_hydrogen_treatment refall
_refine_ls_matrix_type full
_refine_ls_number_parameters 282
_refine_ls_number_reflns 3032
_refine_ls_number_restraints 0
_refine_ls_restrained_S_all 1.078
_refine_ls_R_factor_all 0.0529
_refine_ls_R_factor_gt 0.0475
_refine_ls_shift/su_max 0.037
_refine_ls_shift/su_mean 0.002
_refine_ls_structure_factor_coef Fsqd
_refine_ls_weighting_details 'w = 1/[\s^2^(Fo^2^)+(0.0567P)^2^+0.9025P] where P=(Fo^2^+2Fc^2^)/3'
_refine_ls_weighting_scheme calc
_refine_ls_wR_factor_ref 0.1317
_reflns_number_gt 2728
_reflns_number_total 3032
_reflns_threshold_expression I>2\s(I)
_cod_data_source_file os1031.cif
_cod_data_source_block II
_cod_depositor_comments
;
The following automatic conversions were performed:

'_refine_ls_weighting_scheme' value '
calc w = 1/[\s^2^(Fo^2^)+(0.0567P)^2^+0.9025P] where
P=(Fo^2^+2Fc^2^)/3' was changed to 'calc'. New tag
'_refine_ls_weighting_details' was created. The value of the new tag
was set to 'w = 1/[\s^2^(Fo^2^)+(0.0567P)^2^+0.9025P] where
P=(Fo^2^+2Fc^2^)/3'.

Automatic conversion script
Id: cif_fix_values 3143 2015-03-26 13:38:13Z robertas 
;
_cod_original_sg_symbol_H-M 'P 21/n'
_cod_database_code 2007851
_cod_database_fobs_code 2007851

loop_
_symmetry_equiv_pos_as_xyz
'x, y, z'
'-x+1/2, y+1/2, -z+1/2'
'-x, -y, -z'
'x-1/2, -y-1/2, z-1/2'

loop_
_atom_site_label
_atom_site_fract_x
_atom_site_fract_y
_atom_site_fract_z
_atom_site_U_iso_or_equiv
_atom_site_adp_type
_atom_site_calc_flag
_atom_site_refinement_flags
_atom_site_occupancy
_atom_site_disorder_assembly
_atom_site_disorder_group
_atom_site_type_symbol
O1 0.53677(14) -0.22522(13) 0.38819(13) 0.0503(4) Uani d . 1 . . O
O2 0.74008(13) -0.19553(12) 0.38672(11) 0.0402(3) Uani d . 1 . . O
O3 0.93280(13) -0.11723(14) 0.39374(12) 0.0480(4) Uani d . 1 . . O
C1 0.52084(16) 0.05175(16) 0.30907(13) 0.0283(4) Uani d . 1 . . C
C2 0.62439(16) -0.01606(16) 0.40392(13) 0.0295(4) Uani d . 1 . . C
H2 0.6169(19) 0.0057(19) 0.4718(17) 0.038(5) Uiso d . 1 . . H
C3 0.75663(16) 0.02061(17) 0.39498(13) 0.0302(4) Uani d . 1 . . C
H3 0.8125(19) 0.0700(18) 0.4517(15) 0.031(5) Uiso d . 1 . . H
C4 0.71577(16) 0.09607(16) 0.29151(13) 0.0302(4) Uani d . 1 . . C
H4 0.788(2) 0.1468(19) 0.2852(16) 0.038(5) Uiso d . 1 . . H
C5 0.64364(16) 0.00947(16) 0.20350(13) 0.0284(4) Uani d . 1 . . C
C6 0.52805(16) -0.01509(16) 0.21425(13) 0.0290(4) Uani d . 1 . . C
H6 0.459(2) -0.069(2) 0.1711(16) 0.039(5) Uiso d . 1 . . H
C7 0.60110(17) 0.16740(17) 0.30495(15) 0.0317(4) Uani d . 1 . . C
H7A 0.554(2) 0.2210(19) 0.2459(16) 0.036(5) Uiso d . 1 . . H
H7B 0.6296(19) 0.2153(19) 0.3702(17) 0.037(5) Uiso d . 1 . . H
C8 0.62114(18) -0.15370(18) 0.39308(14) 0.0359(4) Uani d . 1 . . C
C9 0.82388(18) -0.09851(18) 0.39221(14) 0.0346(4) Uani d . 1 . . C
C10 0.38809(16) 0.06889(17) 0.31970(13) 0.0311(4) Uani d . 1 . . C
C11 0.35484(19) 0.18074(19) 0.35297(15) 0.0369(4) Uani d . 1 . . C
H11 0.414(2) 0.247(2) 0.3692(16) 0.039(6) Uiso d . 1 . . H
C12 0.2338(2) 0.1958(2) 0.36597(17) 0.0452(5) Uani d . 1 . . C
H12 0.218(2) 0.273(2) 0.3920(18) 0.049(6) Uiso d . 1 . . H
C13 0.14576(19) 0.1002(2) 0.34574(16) 0.0468(5) Uani d . 1 . . C
H13 0.059(3) 0.115(2) 0.354(2) 0.066(8) Uiso d . 1 . . H
C14 0.17771(19) -0.0115(2) 0.31225(16) 0.0459(5) Uani d . 1 . . C
H14 0.115(3) -0.078(2) 0.297(2) 0.062(7) Uiso d . 1 . . H
C15 0.29873(18) -0.0271(2) 0.30012(15) 0.0391(5) Uani d . 1 . . C
H15 0.322(2) -0.109(2) 0.2801(17) 0.044(6) Uiso d . 1 . . H
C16 0.69692(17) -0.03739(16) 0.12585(13) 0.0300(4) Uani d . 1 . . C
C17 0.8199(2) -0.00054(19) 0.12674(17) 0.0415(5) Uani d . 1 . . C
H17 0.870(2) 0.059(2) 0.1787(18) 0.048(6) Uiso d . 1 . . H
C18 0.8688(2) -0.0410(2) 0.05122(19) 0.0522(6) Uani d . 1 . . C
H18 0.960(3) -0.015(3) 0.061(2) 0.074(8) Uiso d . 1 . . H
C19 0.7968(2) -0.1190(2) -0.02606(16) 0.0482(5) Uani d . 1 . . C
H19 0.834(2) -0.146(2) -0.079(2) 0.059(7) Uiso d . 1 . . H
C20 0.6754(2) -0.1580(2) -0.02679(15) 0.0430(5) Uani d . 1 . . C
H20 0.625(2) -0.219(2) -0.075(2) 0.057(7) Uiso d . 1 . . H
C21 0.62562(19) -0.11843(19) 0.04814(14) 0.0375(4) Uani d . 1 . . C
H21 0.536(2) -0.145(2) 0.0423(17) 0.044(6) Uiso d . 1 . . H

loop_
_atom_site_aniso_label
_atom_site_aniso_U_11
_atom_site_aniso_U_22
_atom_site_aniso_U_33
_atom_site_aniso_U_12
_atom_site_aniso_U_13
_atom_site_aniso_U_23
O1 0.0453(8) 0.0404(8) 0.0664(10) -0.0074(6) 0.0204(7) 0.0079(7)
O2 0.0425(8) 0.0360(7) 0.0464(8) 0.0047(6) 0.0204(6) 0.0014(6)
O3 0.0361(8) 0.0568(9) 0.0562(9) 0.0101(7) 0.0222(7) 0.0005(7)
C1 0.0271(8) 0.0313(9) 0.0283(8) 0.0005(7) 0.0118(6) 0.0001(7)
C2 0.0277(8) 0.0368(9) 0.0260(8) -0.0003(7) 0.0118(7) -0.0003(7)
C3 0.0261(8) 0.0369(9) 0.0284(8) -0.0010(7) 0.0103(7) -0.0039(7)
C4 0.0283(9) 0.0329(9) 0.0313(9) -0.0037(7) 0.0127(7) -0.0011(7)
C5 0.0283(8) 0.0313(8) 0.0264(8) -0.0012(7) 0.0102(7) 0.0016(7)
C6 0.0277(8) 0.0325(9) 0.0273(8) -0.0026(7) 0.0102(7) -0.0004(7)
C7 0.0317(9) 0.0313(9) 0.0342(9) -0.0015(7) 0.0140(7) -0.0009(7)
C8 0.0360(10) 0.0398(10) 0.0328(9) 0.0014(8) 0.0128(7) 0.0053(8)
C9 0.0346(9) 0.0406(10) 0.0302(9) 0.0029(8) 0.0128(7) -0.0002(7)
C10 0.0271(8) 0.0414(10) 0.0262(8) 0.0026(7) 0.0110(6) 0.0036(7)
C11 0.0350(10) 0.0381(10) 0.0405(10) 0.0069(8) 0.0166(8) 0.0075(8)
C12 0.0422(11) 0.0525(13) 0.0458(11) 0.0185(10) 0.0215(9) 0.0119(10)
C13 0.0287(9) 0.0737(15) 0.0412(11) 0.0119(10) 0.0159(8) 0.0115(10)
C14 0.0292(10) 0.0694(15) 0.0412(11) -0.0079(10) 0.0147(8) -0.0010(10)
C15 0.0322(9) 0.0503(12) 0.0380(10) -0.0043(8) 0.0158(8) -0.0050(8)
C16 0.0320(9) 0.0334(9) 0.0267(8) 0.0019(7) 0.0126(7) 0.0045(7)
C17 0.0443(11) 0.0430(11) 0.0462(11) -0.0088(9) 0.0272(9) -0.0037(9)
C18 0.0574(13) 0.0567(13) 0.0592(14) -0.0082(11) 0.0416(12) -0.0033(11)
C19 0.0644(14) 0.0537(13) 0.0379(11) 0.0110(11) 0.0325(10) 0.0058(9)
C20 0.0466(11) 0.0519(12) 0.0279(9) 0.0116(9) 0.0093(8) -0.0027(9)
C21 0.0323(9) 0.0481(11) 0.0302(9) 0.0023(8) 0.0081(7) -0.0036(8)

loop_
_atom_type_symbol
_atom_type_description
_atom_type_scat_dispersion_real
_atom_type_scat_dispersion_imag
_atom_type_scat_source
C C 0.0033 0.0016 'International Tables Vol C Tables 4.2.6.8 and 6.1.1.4'
H H 0.0000 0.0000 'International Tables Vol C Tables 4.2.6.8 and 6.1.1.4'
O O 0.0106 0.0060 'International Tables Vol C Tables 4.2.6.8 and 6.1.1.4'

loop_
_geom_angle_atom_site_label_1
_geom_angle_atom_site_label_2
_geom_angle_atom_site_label_3
_geom_angle
_geom_angle_publ_flag
C9 O2 C8 110.80(15) ?
C10 C1 C6 118.10(14) ?
C10 C1 C7 118.30(15) ?
C6 C1 C7 99.41(13) ?
C2 C1 C10 114.32(14) yes
C2 C1 C6 104.92(14) yes
C2 C1 C7 98.98(13) yes
C8 C2 C3 103.97(14) ?
C1 C2 C8 113.19(15) yes
C3 C2 C1 103.63(14) ?
C8 C2 H2 108.9(12) ?
C3 C2 H2 113.0(12) ?
C1 C2 H2 113.7(12) ?
C9 C3 C2 104.87(15) ?
C4 C3 C9 114.79(14) yes
C2 C3 C4 102.88(13) ?
C9 C3 H3 108.7(11) ?
C2 C3 H3 115.2(12) ?
C4 C3 H3 110.4(12) ?
C5 C4 C7 100.83(14) ?
C3 C4 C5 108.10(14) yes
C3 C4 C7 98.40(13) yes
C5 C4 H4 119.0(12) ?
C7 C4 H4 115.5(12) ?
C3 C4 H4 112.5(12) ?
C6 C5 C16 128.78(16) ?
C6 C5 C4 106.49(15) ?
C16 C5 C4 124.71(15) ?
C5 C6 C1 108.82(15) ?
C5 C6 H6 127.4(12) ?
C1 C6 H6 123.8(12) ?
C1 C7 C4 94.92(14) yes
C4 C7 H7A 114.2(12) ?
C1 C7 H7A 111.8(12) ?
C4 C7 H7B 110.9(12) ?
C1 C7 H7B 113.6(12) ?
H7A C7 H7B 110.6(17) ?
O1 C8 O2 119.72(18) ?
O1 C8 C2 130.51(18) ?
O2 C8 C2 109.76(15) ?
O3 C9 O2 120.22(18) ?
O3 C9 C3 129.64(18) ?
O2 C9 C3 110.14(15) ?
C15 C10 C11 118.59(17) ?
C15 C10 C1 121.14(17) ?
C11 C10 C1 120.24(16) ?
C10 C11 C12 120.4(2) ?
C10 C11 H11 121.1(13) ?
C12 C11 H11 118.4(13) ?
C13 C12 C11 120.4(2) ?
C13 C12 H12 122.7(14) ?
C11 C12 H12 116.8(14) ?
C12 C13 C14 119.62(19) ?
C12 C13 H13 118.4(15) ?
C14 C13 H13 121.9(15) ?
C13 C14 C15 120.1(2) ?
C13 C14 H14 119.6(15) ?
C15 C14 H14 120.4(16) ?
C10 C15 C14 120.9(2) ?
C10 C15 H15 120.4(13) ?
C14 C15 H15 118.7(13) ?
C17 C16 C21 117.99(17) ?
C17 C16 C5 120.52(17) ?
C21 C16 C5 121.48(16) ?
C18 C17 C16 120.8(2) ?
C18 C17 H17 119.5(13) ?
C16 C17 H17 119.6(13) ?
C19 C18 C17 120.7(2) ?
C19 C18 H18 123.7(17) ?
C17 C18 H18 115.4(17) ?
C18 C19 C20 119.06(19) ?
C18 C19 H19 119.0(15) ?
C20 C19 H19 121.9(15) ?
C19 C20 C21 120.7(2) ?
C19 C20 H20 121.8(15) ?
C21 C20 H20 117.2(15) ?
C20 C21 C16 120.68(19) ?
C20 C21 H21 118.1(13) ?
C16 C21 H21 121.1(13) ?

loop_
_geom_bond_atom_site_label_1
_geom_bond_atom_site_label_2
_geom_bond_site_symmetry_2
_geom_bond_distance
_geom_bond_publ_flag
O1 C8 . 1.188(2) ?
O2 C9 . 1.380(2) yes
O2 C8 . 1.402(2) yes
O3 C9 . 1.196(2) ?
C1 C10 . 1.512(2) ?
C1 C6 . 1.522(2) yes
C1 C7 . 1.543(2) yes
C1 C2 . 1.590(2) yes
C2 C8 . 1.504(3) yes
C2 C3 . 1.538(2) yes
C2 H2 . 1.00(2) ?
C3 C9 . 1.495(3) yes
C3 C4 . 1.575(2) yes
C3 H3 . 0.97(2) ?
C4 C5 . 1.527(2) yes
C4 C7 . 1.533(2) yes
C4 H4 . 0.99(2) ?
C5 C6 . 1.342(2) yes
C5 C16 . 1.471(2) ?
C6 H6 . 0.98(2) ?
C7 H7A . 0.99(2) ?
C7 H7B . 0.99(2) ?
C10 C15 . 1.390(3) ?
C10 C11 . 1.391(3) ?
C11 C12 . 1.398(3) ?
C11 H11 . 0.94(2) ?
C12 C13 . 1.377(3) ?
C12 H12 . 0.96(2) ?
C13 C14 . 1.385(3) ?
C13 H13 . 1.01(3) ?
C14 C15 . 1.393(3) ?
C14 H14 . 0.97(3) ?
C15 H15 . 0.99(2) ?
C16 C17 . 1.393(3) ?
C16 C21 . 1.402(3) ?
C17 C18 . 1.392(3) ?
C17 H17 . 0.98(2) ?
C18 C19 . 1.380(3) ?
C18 H18 . 1.00(3) ?
C19 C20 . 1.384(3) ?
C19 H19 . 0.99(3) ?
C20 C21 . 1.388(3) ?
C20 H20 . 0.97(3) ?
C21 H21 . 1.00(2) ?

loop_
_geom_torsion_atom_site_label_1
_geom_torsion_atom_site_label_2
_geom_torsion_atom_site_label_3
_geom_torsion_atom_site_label_4
_geom_torsion
_geom_torsion_publ_flag
C10 C1 C2 C8 88.57(18) ?
C6 C1 C2 C8 -42.37(18) ?
C7 C1 C2 C8 -144.69(15) ?
C10 C1 C2 C3 -159.46(14) ?
C6 C1 C2 C3 69.60(16) ?
C7 C1 C2 C3 -32.72(16) ?
C8 C2 C3 C9 -6.35(17) ?
C1 C2 C3 C9 -124.90(14) ?
C8 C2 C3 C4 114.03(15) ?
C1 C2 C3 C4 -4.52(16) yes
C9 C3 C4 C5 49.47(19) ?
C2 C3 C4 C5 -63.83(16) ?
C9 C3 C4 C7 153.83(15) ?
C2 C3 C4 C7 40.54(16) ?
C7 C4 C5 C6 -32.15(17) ?
C3 C4 C5 C6 70.50(17) ?
C7 C4 C5 C16 149.26(16) ?
C3 C4 C5 C16 -108.08(18) ?
C16 C5 C6 C1 177.67(16) ?
C4 C5 C6 C1 -0.84(19) ?
C10 C1 C6 C5 162.41(15) ?
C7 C1 C6 C5 33.12(17) ?
C2 C1 C6 C5 -68.88(17) ?
C5 C4 C7 C1 49.57(15) ?
C3 C4 C7 C1 -60.79(14) ?
C10 C1 C7 C4 -178.49(14) ?
C6 C1 C7 C4 -49.33(15) ?
C2 C1 C7 C4 57.55(14) ?
C9 O2 C8 O1 178.98(17) ?
C9 O2 C8 C2 0.0(2) ?
C3 C2 C8 O1 -174.7(2) ?
C1 C2 C8 O1 -63.0(3) ?
C3 C2 C8 O2 4.15(19) ?
C1 C2 C8 O2 115.91(16) ?
C8 O2 C9 O3 175.88(16) ?
C8 O2 C9 C3 -4.37(19) ?
C2 C3 C9 O3 -173.51(19) ?
C4 C3 C9 O3 74.4(2) ?
C2 C3 C9 O2 6.76(18) ?
C4 C3 C9 O2 -105.36(17) ?
C6 C1 C10 C15 45.0(2) ?
C7 C1 C10 C15 164.90(16) ?
C2 C1 C10 C15 -79.1(2) ?
C6 C1 C10 C11 -137.22(17) ?
C7 C1 C10 C11 -17.4(2) yes
C2 C1 C10 C11 98.62(19) ?
C15 C10 C11 C12 -0.2(3) ?
C1 C10 C11 C12 -178.01(16) ?
C10 C11 C12 C13 -0.2(3) ?
C11 C12 C13 C14 0.0(3) ?
C12 C13 C14 C15 0.6(3) ?
C11 C10 C15 C14 0.8(3) ?
C1 C10 C15 C14 178.57(17) ?
C13 C14 C15 C10 -1.0(3) ?
C6 C5 C16 C17 179.65(18) ?
C4 C5 C16 C17 -2.1(3) yes
C6 C5 C16 C21 0.6(3) ?
C4 C5 C16 C21 178.91(16) ?
C21 C16 C17 C18 1.4(3) ?
C5 C16 C17 C18 -177.6(2) ?
C16 C17 C18 C19 -0.2(4) ?
C17 C18 C19 C20 -0.9(4) ?
C18 C19 C20 C21 0.8(3) ?
C19 C20 C21 C16 0.4(3) ?
C17 C16 C21 C20 -1.5(3) ?
C5 C16 C21 C20 177.53(17) ?
C4 C5 C6 H6 -178.7(15) yes
